data_7718813
loop_
_publ_author_name
'Butrymowicz-Kubiak, A'
'Topolski, A.'
'Muzio&#x142;, T M'
'Szyma&#x144;ska, I B'

_publ_section_title
;
 Nickel complexes based on amidine for applications in gas-assisted
 methods and photocatalysis.
;
_journal_issue 24
_journal_name_full 'Dalton transactions (Cambridge, England : 2003)'
_journal_page_first 9651
_journal_page_last 9669
_journal_paper_doi 10.1039/d5dt00550g
_journal_volume 54
_journal_year 2025
_chemical_formula_moiety '(Ni 2+), (C4 H2 N3 F6 1-)2,(C2 H2 N O F3), (C2 H N O F3 1-), (N H4 1+), (H2 O)'
_chemical_formula_sum 'C12 H13 F18 N9 Ni O3'
_chemical_formula_weight 732.02
_space_group_crystal_system triclinic
_space_group_IT_number 2
_space_group_name_Hall '-P 1'
_space_group_name_H-M_alt 'P -1'
_atom_sites_solution_hydrogens mixed
_audit_creation_method SHELXL-2018/1
_audit_update_record
;
2025-05-12 deposited with the CCDC.	2025-05-14 downloaded from the CCDC.
;
_cell_angle_alpha 70.687(2)
_cell_angle_beta 79.653(2)
_cell_angle_gamma 81.9191(16)
_cell_formula_units_Z 2
_cell_length_a 9.04000(18)
_cell_length_b 11.8822(2)
_cell_length_c 12.1180(3)
_cell_measurement_reflns_used 8926
_cell_measurement_temperature 100(2)
_cell_measurement_theta_max 77.5120
_cell_measurement_theta_min 3.9490
_cell_volume 1203.80(5)
_computing_cell_refinement 'CrysAlisPro 1.171.42.89a (Rigaku OD, 2023)'
_computing_data_collection 'CrysAlisPro 1.171.42.89a (Rigaku OD, 2023)'
_computing_data_reduction 'CrysAlisPro 1.171.42.89a (Rigaku OD, 2023)'
_computing_molecular_graphics 'Olex2 1.5 (dolomanov, 2009)'
_computing_publication_material ciftab
_computing_structure_refinement 'SHELXL-2018/1 (Sheldrick, 2018)'
_computing_structure_solution 'SHELXT (Sheldrick, 2015)'
_diffrn_ambient_temperature 100(2)
_diffrn_detector_area_resol_mean 10.0000
_diffrn_measured_fraction_theta_full 1.000
_diffrn_measured_fraction_theta_max 0.961
_diffrn_measurement_device_type 'XtaLAB Synergy, Dualflex, HyPix'
_diffrn_measurement_method '\w scans'
_diffrn_radiation_probe x-ray
_diffrn_radiation_type CuK\a
_diffrn_radiation_wavelength 1.54184
_diffrn_reflns_av_unetI/netI 0.0045
_diffrn_reflns_Laue_measured_fraction_full 1.000
_diffrn_reflns_Laue_measured_fraction_max 0.961
_diffrn_reflns_limit_h_max 11
_diffrn_reflns_limit_h_min -11
_diffrn_reflns_limit_k_max 15
_diffrn_reflns_limit_k_min -15
_diffrn_reflns_limit_l_max 15
_diffrn_reflns_limit_l_min -15
_diffrn_reflns_number 8742
_diffrn_reflns_point_group_measured_fraction_full 1.000
_diffrn_reflns_point_group_measured_fraction_max 0.961
_diffrn_reflns_theta_full 67.684
_diffrn_reflns_theta_max 77.770
_diffrn_reflns_theta_min 3.905
_diffrn_source 'micro-focus sealed X-ray tube'
_diffrn_source_type 'PhotonJet (Cu) X-ray Source'
_exptl_absorpt_coefficient_mu 2.871
_exptl_absorpt_correction_T_max 0.905
_exptl_absorpt_correction_T_min 0.829
_exptl_absorpt_correction_type analytical
_exptl_absorpt_process_details
;
CrysAlisPro 1.171.42.89a (Rigaku Oxford Diffraction, 2023)
Analytical numeric absorption correction using a multifaceted crystal
model based on expressions derived by R.C. Clark & J.S. Reid.
(Clark, R. C. & Reid, J. S. (1995). Acta Cryst. A51, 887-897)
Empirical absorption correction using spherical harmonics,
implemented in SCALE3 ABSPACK scaling algorithm.
;
_exptl_crystal_colour 'light yellow'
_exptl_crystal_density_diffrn 2.020
_exptl_crystal_description plate
_exptl_crystal_F_000 724
_exptl_crystal_size_max 0.090
_exptl_crystal_size_mid 0.060
_exptl_crystal_size_min 0.040
_refine_diff_density_max 0.655
_refine_diff_density_min -0.650
_refine_diff_density_rms 0.074
_refine_ls_extinction_method none
_refine_ls_goodness_of_fit_ref 0.999
_refine_ls_hydrogen_treatment mixed
_refine_ls_matrix_type full
_refine_ls_number_parameters 407
_refine_ls_number_reflns 8742
_refine_ls_number_restraints 2
_refine_ls_restrained_S_all 0.999
_refine_ls_R_factor_all 0.0421
_refine_ls_R_factor_gt 0.0415
_refine_ls_shift/su_max 0.000
_refine_ls_shift/su_mean 0.000
_refine_ls_structure_factor_coef Fsqd
_refine_ls_weighting_details 'w=1/[\s^2^(Fo^2^)+(0.0764P)^2^+0.8326P] where P=(Fo^2^+2Fc^2^)/3'
_refine_ls_weighting_scheme calc
_refine_ls_wR_factor_gt 0.1168
_refine_ls_wR_factor_ref 0.1173
_reflns_Friedel_coverage 0.000
_reflns_number_gt 8501
_reflns_number_total 8742
_reflns_threshold_expression 'I > 2\s(I)'
_cod_data_source_file d5dt00550g2.cif
_cod_data_source_block nab5-3D-tw2-newshape_twin1_hklf5
_cod_depositor_comments 'Adding full bibliography for 7718813.cif.'
_cod_database_code 7718813
_shelx_shelxl_version_number 2018/1
_shelx_space_group_comment
;
The symmetry employed for this shelxl refinement is uniquely defined
by the following loop, which should always be used as a source of
symmetry information in preference to the above space-group names.
They are only intended as comments.
;
_shelx_estimated_absorpt_t_min 0.782
_shelx_estimated_absorpt_t_max 0.894

loop_
_space_group_symop_operation_xyz
'x, y, z'
'-x, -y, -z'

loop_
_atom_site_label
_atom_site_type_symbol
_atom_site_fract_x
_atom_site_fract_y
_atom_site_fract_z
_atom_site_U_iso_or_equiv
_atom_site_adp_type
_atom_site_occupancy
_atom_site_site_symmetry_order
_atom_site_calc_flag
_atom_site_refinement_flags_posn
_atom_site_refinement_flags_adp
_atom_site_refinement_flags_occupancy
_atom_site_disorder_assembly
_atom_site_disorder_group
Ni1 Ni 0.20138(4) 0.87719(3) 0.45709(3) 0.01395(12) Uani 1 1 d . . . . .
N1 N 0.1989(2) 1.03488(15) 0.45404(15) 0.0168(3) Uani 1 1 d . . . . .
H1 H 0.191742 1.046369 0.522979 0.020 Uiso 1 1 calc R U . . .
C1 C 0.2063(2) 1.12966(18) 0.36248(19) 0.0170(4) Uani 1 1 d . . . . .
C1A C 0.2209(3) 1.25003(19) 0.37774(19) 0.0215(4) Uani 1 1 d . . . . .
F1 F 0.11462(17) 1.33324(11) 0.33019(13) 0.0278(3) Uani 1 1 d . . . . .
F2 F 0.35385(17) 1.29083(13) 0.32385(15) 0.0331(3) Uani 1 1 d . . . . .
F3 F 0.2088(2) 1.24370(12) 0.49052(12) 0.0381(4) Uani 1 1 d . . . . .
N2 N 0.2067(2) 1.13994(16) 0.24900(16) 0.0181(4) Uani 1 1 d . . . . .
C3 C 0.2011(2) 1.03887(18) 0.22378(18) 0.0157(4) Uani 1 1 d . . . . .
C3A C 0.1969(3) 1.06331(19) 0.09207(19) 0.0190(4) Uani 1 1 d . . . . .
F4 F 0.31943(18) 1.11339(17) 0.02742(13) 0.0393(4) Uani 1 1 d . . . . .
F5 F 0.08013(19) 1.14030(15) 0.05677(13) 0.0378(4) Uani 1 1 d . . . . .
F6 F 0.1863(3) 0.96615(13) 0.06580(13) 0.0443(5) Uani 1 1 d . . . . .
N3 N 0.20105(19) 0.92986(15) 0.29421(15) 0.0155(3) Uani 1 1 d . . . . .
H3 H 0.200794 0.874052 0.261312 0.019 Uiso 1 1 calc R U . . .
F11 F 0.32340(16) 0.61504(12) 0.86303(12) 0.0260(3) Uani 1 1 d . . . . .
F12 F 0.21455(18) 0.79122(12) 0.84833(12) 0.0268(3) Uani 1 1 d . . . . .
F13 F 0.08103(16) 0.64372(12) 0.88077(11) 0.0250(3) Uani 1 1 d . . . . .
N5 N 0.2020(2) 0.82562(16) 0.61987(15) 0.0168(3) Uani 1 1 d . . . . .
H5 H 0.193432 0.881843 0.653627 0.020 Uiso 1 1 calc R U . . .
C5 C 0.2138(2) 0.71560(19) 0.68905(18) 0.0164(4) Uani 1 1 d . . . . .
C5A C 0.2087(3) 0.69221(19) 0.82167(19) 0.0192(4) Uani 1 1 d . . . . .
N6 N 0.2269(2) 0.61404(16) 0.66234(16) 0.0184(4) Uani 1 1 d . . . . .
C7 C 0.2222(2) 0.62297(18) 0.54967(19) 0.0176(4) Uani 1 1 d . . . . .
C7A C 0.2295(3) 0.49984(19) 0.53358(19) 0.0211(4) Uani 1 1 d . . . . .
F14 F 0.34932(18) 0.42977(12) 0.57429(13) 0.0306(3) Uani 1 1 d . . . . .
F15 F 0.2360(2) 0.50693(12) 0.42081(12) 0.0315(3) Uani 1 1 d . . . . .
F16 F 0.10704(17) 0.44446(12) 0.59325(12) 0.0277(3) Uani 1 1 d . . . . .
N7 N 0.2097(2) 0.71867(16) 0.45977(15) 0.0176(4) Uani 1 1 d . . . . .
H7 H 0.204583 0.707514 0.392333 0.021 Uiso 1 1 calc R U . . .
N21 N 0.1618(2) 0.18616(16) 0.77784(16) 0.0196(4) Uani 1 1 d . . . . .
H21A H 0.063796 0.205790 0.782671 0.023 Uiso 1 1 calc R U . . .
H21B H 0.219656 0.225598 0.800479 0.023 Uiso 1 1 calc R U . . .
O22 O 0.15382(17) 0.03588(13) 0.70238(13) 0.0196(3) Uani 1 1 d . . . . .
C22 C 0.2215(2) 0.09806(19) 0.73687(18) 0.0169(4) Uani 1 1 d . . . . .
C23 C 0.3935(3) 0.0721(2) 0.7314(2) 0.0269(5) Uani 1 1 d . . . . .
F21 F 0.45880(19) 0.15436(19) 0.7513(2) 0.0587(6) Uani 1 1 d . . . . .
F22 F 0.4535(2) 0.0605(3) 0.6296(2) 0.0820(9) Uani 1 1 d . . . . .
F23 F 0.4281(2) -0.02904(19) 0.8119(2) 0.0731(7) Uani 1 1 d . . . . .
O31A O 0.84976(17) 0.27605(13) 0.77680(14) 0.0152(3) Uani 0.55 1 d . . P A 1
N32A N 0.85969(18) 0.41384(14) 0.86543(14) 0.0154(3) Uani 0.55 1 d . . P A 1
N31B N 0.84976(17) 0.27605(13) 0.77680(14) 0.0152(3) Uani 0.45 1 d . . P A 2
O32B O 0.85969(18) 0.41384(14) 0.86543(14) 0.0154(3) Uani 0.45 1 d . . P A 2
C32 C 0.7945(2) 0.34867(18) 0.82984(17) 0.0165(4) Uani 1 1 d . . . . .
C33 C 0.6205(3) 0.3558(2) 0.8589(2) 0.0219(4) Uani 1 1 d . . . . .
F31 F 0.55419(17) 0.36101(17) 0.76853(14) 0.0411(4) Uani 1 1 d . . . . .
F32 F 0.56259(17) 0.44977(15) 0.89485(17) 0.0419(4) Uani 1 1 d . . . . .
F33 F 0.57648(18) 0.25978(15) 0.94741(16) 0.0442(4) Uani 1 1 d . . . . .
O11 O 1.17357(19) 0.39104(14) 0.85286(14) 0.0201(3) Uani 1 1 d D . . . .
H11A H 1.198(3) 0.450(2) 0.796(2) 0.030 Uiso 1 1 d D U . . .
H11B H 1.080(3) 0.397(3) 0.856(3) 0.030 Uiso 1 1 d D U . . .
N16 N 1.2565(2) 0.37555(17) 1.06633(18) 0.0184(4) Uani 1 1 d . . . . .
H16A H 1.350(4) 0.372(3) 1.058(3) 0.028 Uiso 1 1 d . U . . .
H16B H 1.234(3) 0.309(3) 1.126(3) 0.028 Uiso 1 1 d . U . . .
H16C H 1.218(3) 0.443(3) 1.093(3) 0.028 Uiso 1 1 d . U . . .
H16D H 1.230(4) 0.384(3) 1.008(3) 0.028 Uiso 1 1 d . U . . .

loop_
_atom_site_aniso_label
_atom_site_aniso_U_11
_atom_site_aniso_U_22
_atom_site_aniso_U_33
_atom_site_aniso_U_23
_atom_site_aniso_U_13
_atom_site_aniso_U_12
Ni1 0.0217(2) 0.00932(19) 0.00989(19) -0.00256(14) -0.00054(14) -0.00168(14)
N1 0.0249(9) 0.0136(8) 0.0116(8) -0.0044(7) -0.0010(7) -0.0012(7)
C1 0.0223(10) 0.0123(9) 0.0156(10) -0.0042(8) -0.0021(8) -0.0003(8)
C1A 0.0364(12) 0.0136(10) 0.0136(10) -0.0024(8) -0.0037(9) -0.0029(9)
F1 0.0412(8) 0.0132(6) 0.0282(7) -0.0069(5) -0.0070(6) 0.0039(5)
F2 0.0366(8) 0.0249(7) 0.0419(9) -0.0136(6) -0.0016(7) -0.0131(6)
F3 0.0863(13) 0.0153(7) 0.0151(7) -0.0047(5) -0.0096(7) -0.0090(7)
N2 0.0268(9) 0.0127(8) 0.0133(8) -0.0028(7) -0.0018(7) -0.0016(7)
C3 0.0199(9) 0.0135(9) 0.0120(9) -0.0032(8) -0.0003(7) -0.0006(7)
C3A 0.0279(11) 0.0136(10) 0.0141(10) -0.0030(8) -0.0022(8) -0.0013(8)
F4 0.0380(8) 0.0627(11) 0.0152(7) -0.0079(7) 0.0046(6) -0.0193(8)
F5 0.0425(9) 0.0479(10) 0.0207(7) -0.0116(7) -0.0133(6) 0.0170(7)
F6 0.1008(15) 0.0182(7) 0.0181(7) -0.0056(6) -0.0148(8) -0.0106(8)
N3 0.0200(8) 0.0124(8) 0.0138(8) -0.0044(7) -0.0005(6) -0.0023(6)
F11 0.0346(7) 0.0238(7) 0.0179(6) -0.0048(5) -0.0089(5) 0.0053(6)
F12 0.0493(8) 0.0162(6) 0.0170(6) -0.0072(5) -0.0060(6) -0.0028(6)
F13 0.0318(7) 0.0264(7) 0.0143(6) -0.0053(5) 0.0029(5) -0.0054(5)
N5 0.0242(9) 0.0123(8) 0.0135(8) -0.0046(7) -0.0011(7) -0.0011(7)
C5 0.0214(10) 0.0142(10) 0.0124(10) -0.0038(8) -0.0010(7) -0.0008(8)
C5A 0.0282(11) 0.0141(10) 0.0134(10) -0.0025(8) -0.0029(8) -0.0003(8)
N6 0.0271(9) 0.0129(8) 0.0137(9) -0.0032(7) -0.0019(7) -0.0009(7)
C7 0.0245(10) 0.0124(10) 0.0147(10) -0.0039(8) -0.0002(8) -0.0018(8)
C7A 0.0359(12) 0.0132(10) 0.0128(10) -0.0028(8) -0.0022(8) -0.0025(8)
F14 0.0422(8) 0.0174(6) 0.0328(8) -0.0104(6) -0.0091(6) 0.0064(6)
F15 0.0653(10) 0.0148(6) 0.0142(6) -0.0049(5) -0.0039(6) -0.0045(6)
F16 0.0423(8) 0.0177(6) 0.0233(7) -0.0051(5) -0.0012(6) -0.0108(6)
N7 0.0279(9) 0.0129(8) 0.0117(8) -0.0040(7) -0.0010(7) -0.0024(7)
N21 0.0227(9) 0.0180(9) 0.0197(9) -0.0090(7) -0.0018(7) -0.0012(7)
O22 0.0249(7) 0.0172(7) 0.0187(7) -0.0085(6) -0.0024(6) -0.0021(6)
C22 0.0225(10) 0.0143(10) 0.0124(9) -0.0029(8) -0.0007(7) -0.0014(8)
C23 0.0240(11) 0.0273(12) 0.0345(13) -0.0178(10) -0.0047(9) 0.0012(9)
F21 0.0251(8) 0.0571(12) 0.1139(18) -0.0548(12) -0.0044(9) -0.0075(8)
F22 0.0279(9) 0.174(3) 0.0681(14) -0.0826(17) 0.0067(9) 0.0050(12)
F23 0.0398(10) 0.0459(11) 0.117(2) 0.0058(12) -0.0364(12) 0.0064(9)
O31A 0.0216(7) 0.0109(7) 0.0135(7) -0.0060(6) -0.0005(6) -0.0002(6)
N32A 0.0198(7) 0.0138(7) 0.0142(8) -0.0072(6) -0.0004(6) -0.0023(6)
N31B 0.0216(7) 0.0109(7) 0.0135(7) -0.0060(6) -0.0005(6) -0.0002(6)
O32B 0.0198(7) 0.0138(7) 0.0142(8) -0.0072(6) -0.0004(6) -0.0023(6)
C32 0.0231(10) 0.0128(9) 0.0105(9) 0.0000(7) -0.0015(8) -0.0020(8)
C33 0.0252(11) 0.0219(11) 0.0206(11) -0.0098(9) -0.0021(8) -0.0024(8)
F31 0.0281(7) 0.0703(12) 0.0329(8) -0.0238(8) -0.0081(6) -0.0075(7)
F32 0.0244(7) 0.0406(9) 0.0729(12) -0.0384(9) -0.0038(7) 0.0038(6)
F33 0.0319(8) 0.0405(9) 0.0431(10) 0.0047(7) 0.0099(7) -0.0106(7)
O11 0.0263(8) 0.0151(7) 0.0169(8) -0.0018(6) -0.0021(6) -0.0045(6)
N16 0.0257(10) 0.0160(9) 0.0125(9) -0.0032(8) -0.0006(7) -0.0039(7)

loop_
_atom_type_symbol
_atom_type_description
_atom_type_scat_dispersion_real
_atom_type_scat_dispersion_imag
_atom_type_scat_source
C C 0.0181 0.0091 'International Tables Vol C Tables 4.2.6.8 and 6.1.1.4'
H H 0.0000 0.0000 'International Tables Vol C Tables 4.2.6.8 and 6.1.1.4'
N N 0.0311 0.0180 'International Tables Vol C Tables 4.2.6.8 and 6.1.1.4'
O O 0.0492 0.0322 'International Tables Vol C Tables 4.2.6.8 and 6.1.1.4'
F F 0.0727 0.0534 'International Tables Vol C Tables 4.2.6.8 and 6.1.1.4'
Ni Ni -3.0029 0.5091 'International Tables Vol C Tables 4.2.6.8 and 6.1.1.4'

loop_
_geom_angle_atom_site_label_1
_geom_angle_atom_site_label_2
_geom_angle_atom_site_label_3
_geom_angle
_geom_angle_site_symmetry_1
_geom_angle_site_symmetry_3
_geom_angle_publ_flag
N1 Ni1 N5 89.93(8) . . ?
N1 Ni1 N7 178.42(8) . . ?
N5 Ni1 N7 89.97(8) . . ?
N1 Ni1 N3 89.66(8) . . ?
N5 Ni1 N3 179.59(8) . . ?
N7 Ni1 N3 90.43(8) . . ?
C1 N1 Ni1 127.61(15) . . ?
C1 N1 H1 116.2 . . ?
Ni1 N1 H1 116.2 . . ?
N1 C1 N2 129.04(19) . . ?
N1 C1 C1A 119.38(19) . . ?
N2 C1 C1A 111.56(18) . . ?
F3 C1A F2 107.6(2) . . ?
F3 C1A F1 107.19(19) . . ?
F2 C1A F1 106.79(18) . . ?
F3 C1A C1 112.53(17) . . ?
F2 C1A C1 110.89(18) . . ?
F1 C1A C1 111.51(18) . . ?
C1 N2 C3 117.06(18) . . ?
N3 C3 N2 128.76(19) . . ?
N3 C3 C3A 119.35(18) . . ?
N2 C3 C3A 111.88(18) . . ?
F6 C3A F4 108.21(19) . . ?
F6 C3A F5 107.5(2) . . ?
F4 C3A F5 106.25(18) . . ?
F6 C3A C3 113.02(18) . . ?
F4 C3A C3 110.78(18) . . ?
F5 C3A C3 110.80(17) . . ?
C3 N3 Ni1 127.65(15) . . ?
C3 N3 H3 116.2 . . ?
Ni1 N3 H3 116.2 . . ?
C5 N5 Ni1 127.09(15) . . ?
C5 N5 H5 116.5 . . ?
Ni1 N5 H5 116.5 . . ?
N5 C5 N6 129.17(19) . . ?
N5 C5 C5A 118.90(18) . . ?
N6 C5 C5A 111.91(18) . . ?
F12 C5A F11 107.57(18) . . ?
F12 C5A F13 107.85(17) . . ?
F11 C5A F13 107.16(17) . . ?
F12 C5A C5 112.80(17) . . ?
F11 C5A C5 111.21(17) . . ?
F13 C5A C5 110.02(17) . . ?
C5 N6 C7 117.44(18) . . ?
N7 C7 N6 128.73(19) . . ?
N7 C7 C7A 119.61(19) . . ?
N6 C7 C7A 111.64(18) . . ?
F15 C7A F14 107.89(18) . . ?
F15 C7A F16 107.36(19) . . ?
F14 C7A F16 107.29(17) . . ?
F15 C7A C7 112.30(17) . . ?
F14 C7A C7 111.45(18) . . ?
F16 C7A C7 110.34(18) . . ?
C7 N7 Ni1 127.40(15) . . ?
C7 N7 H7 116.3 . . ?
Ni1 N7 H7 116.3 . . ?
C22 N21 H21A 120.0 . . ?
C22 N21 H21B 120.0 . . ?
H21A N21 H21B 120.0 . . ?
O22 C22 N21 126.6(2) . . ?
O22 C22 C23 117.74(19) . . ?
N21 C22 C23 115.65(19) . . ?
F22 C23 F23 106.9(3) . . ?
F22 C23 F21 109.3(2) . . ?
F23 C23 F21 105.9(2) . . ?
F22 C23 C22 110.4(2) . . ?
F23 C23 C22 110.7(2) . . ?
F21 C23 C22 113.40(19) . . ?
N31B C32 O32B 129.3(2) . . ?
O31A C32 N32A 129.3(2) . . ?
N31B C32 C33 114.47(19) . . ?
O31A C32 C33 114.47(19) . . ?
O32B C32 C33 116.21(18) . . ?
N32A C32 C33 116.21(18) . . ?
F31 C33 F33 107.1(2) . . ?
F31 C33 F32 107.5(2) . . ?
F33 C33 F32 105.56(19) . . ?
F31 C33 C32 112.75(18) . . ?
F33 C33 C32 110.60(19) . . ?
F32 C33 C32 112.91(18) . . ?
H11A O11 H11B 102(3) . . ?
H16A N16 H16B 104(3) . . ?
H16A N16 H16C 107(3) . . ?
H16B N16 H16C 108(3) . . ?
H16A N16 H16D 110(3) . . ?
H16B N16 H16D 117(3) . . ?
H16C N16 H16D 110(3) . . ?

loop_
_geom_bond_atom_site_label_1
_geom_bond_atom_site_label_2
_geom_bond_distance
_geom_bond_site_symmetry_2
_geom_bond_publ_flag
Ni1 N1 1.8587(17) . ?
Ni1 N5 1.8628(18) . ?
Ni1 N7 1.8642(18) . ?
Ni1 N3 1.8633(18) . ?
N1 C1 1.293(3) . ?
N1 H1 0.8800 . ?
C1 N2 1.339(3) . ?
C1 C1A 1.528(3) . ?
C1A F3 1.329(3) . ?
C1A F2 1.334(3) . ?
C1A F1 1.337(3) . ?
N2 C3 1.343(3) . ?
C3 N3 1.294(3) . ?
C3 C3A 1.531(3) . ?
C3A F6 1.315(3) . ?
C3A F4 1.327(3) . ?
C3A F5 1.329(3) . ?
N3 H3 0.8800 . ?
F11 C5A 1.335(3) . ?
F12 C5A 1.329(3) . ?
F13 C5A 1.340(3) . ?
N5 C5 1.300(3) . ?
N5 H5 0.8800 . ?
C5 N6 1.334(3) . ?
C5 C5A 1.531(3) . ?
N6 C7 1.342(3) . ?
C7 N7 1.297(3) . ?
C7 C7A 1.530(3) . ?
C7A F15 1.332(3) . ?
C7A F14 1.333(3) . ?
C7A F16 1.335(3) . ?
N7 H7 0.8800 . ?
N21 C22 1.312(3) . ?
N21 H21A 0.8800 . ?
N21 H21B 0.8800 . ?
O22 C22 1.232(3) . ?
C22 C23 1.535(3) . ?
C23 F22 1.298(3) . ?
C23 F23 1.312(3) . ?
C23 F21 1.316(3) . ?
O31A C32 1.240(3) . ?
N32A C32 1.254(3) . ?
N31B C32 1.240(3) . ?
O32B C32 1.254(3) . ?
C32 C33 1.545(3) . ?
C33 F31 1.321(3) . ?
C33 F33 1.332(3) . ?
C33 F32 1.337(3) . ?
O11 H11A 0.83(2) . ?
O11 H11B 0.83(2) . ?
N16 H16A 0.83(3) . ?
N16 H16B 0.90(3) . ?
N16 H16C 0.96(3) . ?
N16 H16D 0.75(4) . ?

loop_
_geom_torsion_atom_site_label_1
_geom_torsion_atom_site_label_2
_geom_torsion_atom_site_label_3
_geom_torsion_atom_site_label_4
_geom_torsion
_geom_torsion_site_symmetry_1
_geom_torsion_site_symmetry_2
_geom_torsion_site_symmetry_3
_geom_torsion_site_symmetry_4
_geom_torsion_publ_flag
N5 Ni1 N1 C1 175.6(2) . . . . ?
N3 Ni1 N1 C1 -4.3(2) . . . . ?
Ni1 N1 C1 N2 5.4(3) . . . . ?
Ni1 N1 C1 C1A -172.96(15) . . . . ?
N1 C1 C1A F3 -6.4(3) . . . . ?
N2 C1 C1A F3 175.0(2) . . . . ?
N1 C1 C1A F2 114.2(2) . . . . ?
N2 C1 C1A F2 -64.4(2) . . . . ?
N1 C1 C1A F1 -126.9(2) . . . . ?
N2 C1 C1A F1 54.5(2) . . . . ?
N1 C1 N2 C3 -1.3(3) . . . . ?
C1A C1 N2 C3 177.16(19) . . . . ?
C1 N2 C3 N3 -2.8(3) . . . . ?
C1 N2 C3 C3A 178.10(18) . . . . ?
N3 C3 C3A F6 3.0(3) . . . . ?
N2 C3 C3A F6 -177.8(2) . . . . ?
N3 C3 C3A F4 -118.6(2) . . . . ?
N2 C3 C3A F4 60.5(2) . . . . ?
N3 C3 C3A F5 123.7(2) . . . . ?
N2 C3 C3A F5 -57.1(2) . . . . ?
N2 C3 N3 Ni1 2.5(3) . . . . ?
C3A C3 N3 Ni1 -178.50(14) . . . . ?
N1 Ni1 N3 C3 0.81(19) . . . . ?
N7 Ni1 N3 C3 -177.61(19) . . . . ?
N1 Ni1 N5 C5 -175.05(19) . . . . ?
N7 Ni1 N5 C5 3.38(19) . . . . ?
Ni1 N5 C5 N6 -0.6(3) . . . . ?
Ni1 N5 C5 C5A -178.77(15) . . . . ?
N5 C5 C5A F12 -9.3(3) . . . . ?
N6 C5 C5A F12 172.20(19) . . . . ?
N5 C5 C5A F11 -130.3(2) . . . . ?
N6 C5 C5A F11 51.2(2) . . . . ?
N5 C5 C5A F13 111.1(2) . . . . ?
N6 C5 C5A F13 -67.3(2) . . . . ?
N5 C5 N6 C7 -2.7(3) . . . . ?
C5A C5 N6 C7 175.58(18) . . . . ?
C5 N6 C7 N7 1.7(3) . . . . ?
C5 N6 C7 C7A -176.79(19) . . . . ?
N7 C7 C7A F15 5.9(3) . . . . ?
N6 C7 C7A F15 -175.44(19) . . . . ?
N7 C7 C7A F14 127.1(2) . . . . ?
N6 C7 C7A F14 -54.3(2) . . . . ?
N7 C7 C7A F16 -113.8(2) . . . . ?
N6 C7 C7A F16 64.8(2) . . . . ?
N6 C7 N7 Ni1 2.5(4) . . . . ?
C7A C7 N7 Ni1 -179.11(15) . . . . ?
N5 Ni1 N7 C7 -4.2(2) . . . . ?
N3 Ni1 N7 C7 175.6(2) . . . . ?
O22 C22 C23 F22 46.5(3) . . . . ?
N21 C22 C23 F22 -133.1(2) . . . . ?
O22 C22 C23 F23 -71.6(3) . . . . ?
N21 C22 C23 F23 108.8(3) . . . . ?
O22 C22 C23 F21 169.5(2) . . . . ?
N21 C22 C23 F21 -10.1(3) . . . . ?
N31B C32 C33 F31 -45.7(3) . . . . ?
O31A C32 C33 F31 -45.7(3) . . . . ?
O32B C32 C33 F31 136.2(2) . . . . ?
N32A C32 C33 F31 136.2(2) . . . . ?
N31B C32 C33 F33 74.2(2) . . . . ?
O31A C32 C33 F33 74.2(2) . . . . ?
O32B C32 C33 F33 -104.0(2) . . . . ?
N32A C32 C33 F33 -104.0(2) . . . . ?
N31B C32 C33 F32 -167.79(19) . . . . ?
O31A C32 C33 F32 -167.79(19) . . . . ?
O32B C32 C33 F32 14.1(3) . . . . ?
N32A C32 C33 F32 14.1(3) . . . . ?
